data_4342947
loop_
_publ_author_name
'Hazari, Arijit Singha'
'Das, Ankita'
'Ray, Ritwika'
'Agarwala, Hemlata'
'Maji, Somnath'
'Mobin, Shaikh M.'
'Lahiri, Goutam Kumar'

_publ_section_title
;
 Tunable Electrochemical and Catalytic Features of BIAN- and BIAO-Derived
 Ruthenium Complexes.
;
_journal_issue 10
_journal_name_full 'Inorganic chemistry'
_journal_page_first 4998
_journal_page_last 5012
_journal_paper_doi 10.1021/acs.inorgchem.5b00615
_journal_volume 54
_journal_year 2015
_chemical_formula_sum 'C28 H21 Cl2 N7 O5 Ru'
_chemical_formula_weight 707.49
_chemical_name_systematic
; 
 ? 
;
_space_group_IT_number 14
_symmetry_cell_setting monoclinic
_symmetry_space_group_name_Hall '-P 2ybc'
_symmetry_space_group_name_H-M 'P 1 21/c 1'
_atom_sites_solution_hydrogens geom
_atom_sites_solution_primary direct
_atom_sites_solution_secondary difmap
_audit_creation_method SHELXL-97
_cell_angle_alpha 90.00
_cell_angle_beta 92.8914(9)
_cell_angle_gamma 90.00
_cell_formula_units_Z 4
_cell_length_a 14.48414(14)
_cell_length_b 12.64471(11)
_cell_length_c 15.76167(15)
_cell_measurement_temperature 150(2)
_cell_volume 2883.04(5)
_computing_cell_refinement 'CrysAlis RED, Oxford Diffraction Ltd.,'
_computing_data_collection 'CrysAlis CCD, Oxford Diffraction Ltd.,'
_computing_data_reduction 'CrysAlis RED, Oxford Diffraction Ltd.,'
_computing_molecular_graphics Ortep3
_computing_publication_material Ortep3
_computing_structure_refinement 'SHELXL-97 (Sheldrick, 1997)'
_computing_structure_solution 'SHELXS-97 (Sheldrick, 1997)'
_diffrn_ambient_temperature 150(2)
_diffrn_detector_area_resol_mean 15.9948
_diffrn_measured_fraction_theta_full 0.991
_diffrn_measured_fraction_theta_max 0.991
_diffrn_measurement_device_type 'OXFORD DIFFRACTION SUPER NOVA'
_diffrn_measurement_method \w/q-scan
_diffrn_radiation_monochromator graphite
_diffrn_radiation_source 'fine-focus sealed tube'
_diffrn_radiation_type CuK\a
_diffrn_radiation_wavelength 1.54184
_diffrn_reflns_av_R_equivalents 0.0293
_diffrn_reflns_av_sigmaI/netI 0.0223
_diffrn_reflns_limit_h_max 17
_diffrn_reflns_limit_h_min -17
_diffrn_reflns_limit_k_max 15
_diffrn_reflns_limit_k_min -10
_diffrn_reflns_limit_l_max 19
_diffrn_reflns_limit_l_min -19
_diffrn_reflns_number 20138
_diffrn_reflns_theta_full 72.16
_diffrn_reflns_theta_max 72.16
_diffrn_reflns_theta_min 3.05
_exptl_absorpt_coefficient_mu 6.554
_exptl_absorpt_correction_T_max 0.3398
_exptl_absorpt_correction_T_min 0.2209
_exptl_absorpt_correction_type multi-scan
_exptl_absorpt_process_details
;
CrysAlis RED, Oxford Diffraction Ltd.,
Version 1.171.31.7 (release 18-10-2006 CrysAlis171 .NET)
(compiled Oct 18 2006,16:28:17)
Empirical absorption correction using spherical harmonics,
 implemented in SCALE3 ABSPACK scaling algorithm.
 
_exptl_special_details 
;
_exptl_crystal_colour green
_exptl_crystal_density_diffrn 1.630
_exptl_crystal_density_method 'not measured'
_exptl_crystal_description block
_exptl_crystal_F_000 1424
_exptl_crystal_size_max 0.33
_exptl_crystal_size_mid 0.26
_exptl_crystal_size_min 0.21
_refine_diff_density_max 0.560
_refine_diff_density_min -0.514
_refine_diff_density_rms 0.068
_refine_ls_extinction_method none
_refine_ls_goodness_of_fit_ref 1.057
_refine_ls_hydrogen_treatment riding
_refine_ls_matrix_type full
_refine_ls_number_parameters 388
_refine_ls_number_reflns 5627
_refine_ls_number_restraints 0
_refine_ls_restrained_S_all 1.057
_refine_ls_R_factor_all 0.0376
_refine_ls_R_factor_gt 0.0357
_refine_ls_shift/su_max 0.001
_refine_ls_shift/su_mean 0.000
_refine_ls_structure_factor_coef Fsqd
_refine_ls_weighting_details 'calc w=1/[\s^2^(Fo^2^)+(0.0702P)^2^+0.8600P] where P=(Fo^2^+2Fc^2^)/3'
_refine_ls_weighting_scheme calc
_refine_ls_wR_factor_gt 0.1031
_refine_ls_wR_factor_ref 0.1058
_reflns_number_gt 5253
_reflns_number_total 5627
_reflns_threshold_expression >2sigma(I)
_cod_data_source_file ic5b00615_si_003.cif
_cod_data_source_block '[2]ClO4'
_cod_depositor_comments
;
The following automatic conversions were performed:

'_symmetry_cell_setting' value 'Monoclinic' changed to 'monoclinic'
according to
/usr/data/users/saulius/crontab/automatic-downloads/rss-feeds/ACS/lib/dictionaries/cif_core.dic
dictionary named 'cif_core.dic' version 2.4.2 from 2011-04-26.

Automatic conversion script
Id: cif_fix_values 3271 2015-04-21 07:52:19Z andrius 

 Adding full bibliography for 4342947--4342949.cif.
;
_cod_original_sg_symbol_H-M P21/c
_cod_database_code 4342947

loop_
_symmetry_equiv_pos_as_xyz
'x, y, z'
'-x, y+1/2, -z+1/2'
'-x, -y, -z'
'x, -y-1/2, z-1/2'

loop_
_atom_site_label
_atom_site_type_symbol
_atom_site_fract_x
_atom_site_fract_y
_atom_site_fract_z
_atom_site_U_iso_or_equiv
_atom_site_adp_type
_atom_site_occupancy
_atom_site_symmetry_multiplicity
_atom_site_calc_flag
_atom_site_refinement_flags
Ru1 Ru 0.728490(13) 0.059368(14) 0.855720(11) 0.04441(10) Uani 1 1 d .
Cl1 Cl 0.87038(5) 0.01779(6) 0.92953(4) 0.05961(18) Uani 1 1 d .
O1 O 0.71446(13) -0.10200(15) 0.83227(12) 0.0519(4) Uani 1 1 d .
N1 N 0.79650(16) 0.04823(16) 0.74727(14) 0.0446(5) Uani 1 1 d .
N3 N 0.55159(17) 0.1749(2) 0.83448(15) 0.0597(6) Uani 1 1 d .
N2 N 0.60376(16) 0.1005(2) 0.79661(14) 0.0533(5) Uani 1 1 d .
N6 N 0.67070(19) 0.27260(18) 0.90574(15) 0.0583(6) Uani 1 1 d .
N7 N 0.74563(17) 0.21718(18) 0.87906(14) 0.0530(5) Uani 1 1 d .
N5 N 0.59508(17) 0.1365(2) 0.97823(15) 0.0563(5) Uani 1 1 d .
N4 N 0.65656(17) 0.05688(16) 0.96575(15) 0.0498(5) Uani 1 1 d .
C7 C 0.8147(2) -0.04908(19) 0.72657(17) 0.0474(6) Uani 1 1 d .
C17 C 0.76852(18) -0.1296(2) 0.77706(16) 0.0478(5) Uani 1 1 d .
C16 C 0.79272(18) -0.2332(2) 0.74416(17) 0.0486(5) Uani 1 1 d .
C15 C 0.7741(2) -0.3360(2) 0.76690(19) 0.0571(6) Uani 1 1 d .
H15 H 0.7385 -0.3516 0.8143 0.069 Uiso 1 1 calc R
C14 C 0.8102(2) -0.4174(2) 0.7166(2) 0.0649(8) Uani 1 1 d .
H14 H 0.7989 -0.4889 0.7315 0.078 Uiso 1 1 calc R
C13 C 0.8605(2) -0.3975(2) 0.6476(2) 0.0648(7) Uani 1 1 d .
H13 H 0.8820 -0.4550 0.6151 0.078 Uiso 1 1 calc R
C12 C 0.8813(2) -0.2935(2) 0.62353(19) 0.0558(6) Uani 1 1 d .
C11 C 0.9320(2) -0.2608(3) 0.5542(2) 0.0695(8) Uani 1 1 d .
H11 H 0.9562 -0.3121 0.5173 0.083 Uiso 1 1 calc R
C10 C 0.9466(3) -0.1557(3) 0.5398(2) 0.0744(9) Uani 1 1 d .
H10 H 0.9808 -0.1359 0.4925 0.089 Uiso 1 1 calc R
C9 C 0.9128(2) -0.0750(2) 0.5924(2) 0.0626(7) Uani 1 1 d .
H9 H 0.9244 -0.0026 0.5807 0.075 Uiso 1 1 calc R
C8 C 0.86341(19) -0.1034(2) 0.66020(17) 0.0500(6) Uani 1 1 d .
C18 C 0.84710(18) -0.2126(2) 0.67454(16) 0.0484(5) Uani 1 1 d .
C6 C 0.83578(18) 0.13501(19) 0.70186(15) 0.0446(5) Uani 1 1 d .
C1 C 0.7790(2) 0.2034(3) 0.6558(2) 0.0644(8) Uani 1 1 d .
H1 H 0.7140 0.1929 0.6522 0.077 Uiso 1 1 calc R
C2 C 0.8183(3) 0.2879(3) 0.6147(2) 0.0769(10) Uani 1 1 d .
H2 H 0.7797 0.3345 0.5816 0.092 Uiso 1 1 calc R
C3 C 0.9100(2) 0.3052(2) 0.6208(2) 0.0651(8) Uani 1 1 d .
H3 H 0.9356 0.3636 0.5923 0.078 Uiso 1 1 calc R
C4 C 0.9661(2) 0.2386(3) 0.6681(2) 0.0679(8) Uani 1 1 d .
H4 H 1.0308 0.2515 0.6732 0.081 Uiso 1 1 calc R
C5 C 0.9291(2) 0.1521(2) 0.7088(2) 0.0612(7) Uani 1 1 d .
H5 H 0.9682 0.1053 0.7411 0.073 Uiso 1 1 calc R
C21 C 0.4751(2) 0.2001(3) 0.7855(2) 0.0767(10) Uani 1 1 d .
H21 H 0.4288 0.2502 0.7982 0.092 Uiso 1 1 calc R
C20 C 0.4781(2) 0.1391(4) 0.7146(2) 0.0851(12) Uani 1 1 d .
H20 H 0.4339 0.1379 0.6681 0.102 Uiso 1 1 calc R
C19 C 0.5583(2) 0.0790(3) 0.72335(19) 0.0670(8) Uani 1 1 d .
H19 H 0.5779 0.0294 0.6827 0.080 Uiso 1 1 calc R
C26 C 0.6929(3) 0.3742(3) 0.9225(2) 0.0733(9) Uani 1 1 d .
H26 H 0.6530 0.4276 0.9419 0.088 Uiso 1 1 calc R
C27 C 0.7841(3) 0.3851(3) 0.9062(2) 0.0806(10) Uani 1 1 d .
H27 H 0.8200 0.4477 0.9118 0.097 Uiso 1 1 calc R
C28 C 0.8144(2) 0.2858(2) 0.8796(2) 0.0643(7) Uani 1 1 d .
H28 H 0.8754 0.2701 0.8642 0.077 Uiso 1 1 calc R
C24 C 0.5547(2) 0.1246(3) 1.05317(19) 0.0661(8) Uani 1 1 d .
H24 H 0.5100 0.1701 1.0759 0.079 Uiso 1 1 calc R
C23 C 0.5897(3) 0.0362(3) 1.0893(2) 0.0702(8) Uani 1 1 d .
H23 H 0.5747 0.0069 1.1423 0.084 Uiso 1 1 calc R
C22 C 0.6529(2) -0.0042(2) 1.03326(18) 0.0579(6) Uani 1 1 d .
H22 H 0.6881 -0.0669 1.0426 0.070 Uiso 1 1 calc R
C25 C 0.5844(2) 0.2191(2) 0.91493(18) 0.0588(7) Uani 1 1 d .
H25 H 0.5379 0.2714 0.9339 0.071 Uiso 1 1 calc R
Cl2 Cl 0.63542(5) -0.14219(6) 0.52612(4) 0.06024(18) Uani 1 1 d .
O2 O 0.6373(3) -0.2489(3) 0.5472(3) 0.1463(17) Uani 1 1 d .
O3 O 0.6986(3) -0.1210(3) 0.4649(2) 0.1230(12) Uani 1 1 d .
O4 O 0.5443(2) -0.1173(3) 0.4938(2) 0.1142(11) Uani 1 1 d .
O5 O 0.6534(3) -0.0835(5) 0.5980(3) 0.180(3) Uani 1 1 d .

loop_
_atom_site_aniso_label
_atom_site_aniso_U_11
_atom_site_aniso_U_22
_atom_site_aniso_U_33
_atom_site_aniso_U_23
_atom_site_aniso_U_13
_atom_site_aniso_U_12
Ru1 0.05072(14) 0.04268(14) 0.04024(14) -0.00358(6) 0.00630(9) 0.00050(7)
Cl1 0.0600(4) 0.0618(4) 0.0566(4) 0.0041(3) -0.0008(3) 0.0048(3)
O1 0.0606(10) 0.0487(10) 0.0476(9) -0.0037(8) 0.0129(8) -0.0050(8)
N1 0.0507(12) 0.0424(11) 0.0409(11) -0.0017(8) 0.0032(9) -0.0005(8)
N3 0.0567(13) 0.0729(15) 0.0497(12) -0.0040(11) 0.0035(10) 0.0140(11)
N2 0.0522(12) 0.0651(14) 0.0430(11) -0.0058(10) 0.0063(9) 0.0022(10)
N6 0.0722(15) 0.0465(12) 0.0567(13) -0.0075(10) 0.0079(11) 0.0101(11)
N7 0.0647(13) 0.0469(12) 0.0476(11) -0.0040(10) 0.0053(10) 0.0017(10)
N5 0.0596(13) 0.0658(14) 0.0440(11) -0.0082(10) 0.0084(10) 0.0056(11)
N4 0.0556(13) 0.0521(13) 0.0418(12) -0.0046(8) 0.0033(10) -0.0001(9)
C7 0.0527(14) 0.0456(13) 0.0442(13) -0.0023(10) 0.0065(11) -0.0001(10)
C17 0.0532(13) 0.0453(13) 0.0450(13) -0.0031(10) 0.0038(10) -0.0036(10)
C16 0.0531(13) 0.0436(13) 0.0494(13) -0.0044(10) 0.0048(11) -0.0007(10)
C15 0.0636(16) 0.0497(14) 0.0585(16) -0.0003(12) 0.0068(13) -0.0075(12)
C14 0.077(2) 0.0435(13) 0.074(2) -0.0041(13) 0.0025(16) -0.0057(14)
C13 0.0749(19) 0.0492(16) 0.0700(19) -0.0122(14) 0.0032(15) 0.0042(14)
C12 0.0583(15) 0.0516(14) 0.0577(15) -0.0114(12) 0.0050(12) 0.0042(12)
C11 0.079(2) 0.0638(18) 0.0676(19) -0.0142(14) 0.0245(16) 0.0046(15)
C10 0.087(2) 0.072(2) 0.067(2) -0.0098(16) 0.0359(17) -0.0065(17)
C9 0.0744(19) 0.0543(15) 0.0612(18) -0.0018(12) 0.0241(15) -0.0046(13)
C8 0.0553(14) 0.0463(13) 0.0491(14) -0.0026(11) 0.0090(11) -0.0002(11)
C18 0.0534(13) 0.0447(13) 0.0473(13) -0.0054(10) 0.0047(11) -0.0013(10)
C6 0.0534(13) 0.0409(12) 0.0399(12) -0.0007(9) 0.0060(10) -0.0005(10)
C1 0.0564(16) 0.0669(19) 0.0701(19) 0.0164(14) 0.0053(14) 0.0064(13)
C2 0.084(2) 0.067(2) 0.080(2) 0.0286(17) 0.0116(18) 0.0198(17)
C3 0.087(2) 0.0464(14) 0.0643(18) 0.0045(13) 0.0253(16) -0.0003(14)
C4 0.0623(17) 0.0687(19) 0.073(2) 0.0001(15) 0.0096(15) -0.0175(15)
C5 0.0560(15) 0.0622(17) 0.0647(17) 0.0106(13) -0.0034(13) -0.0009(13)
C21 0.0647(18) 0.106(3) 0.0598(18) 0.0087(18) 0.0032(14) 0.0249(18)
C20 0.0632(19) 0.142(4) 0.0492(17) -0.0014(19) -0.0031(14) 0.011(2)
C19 0.0609(17) 0.098(2) 0.0431(15) -0.0102(14) 0.0067(13) -0.0050(16)
C26 0.101(3) 0.0487(16) 0.071(2) -0.0077(14) 0.0045(18) 0.0071(16)
C27 0.110(3) 0.0495(16) 0.082(2) -0.0095(15) 0.002(2) -0.0132(18)
C28 0.0752(19) 0.0534(15) 0.0645(17) -0.0042(13) 0.0055(15) -0.0093(14)
C24 0.0641(17) 0.090(2) 0.0456(15) -0.0110(14) 0.0130(13) -0.0008(16)
C23 0.0717(19) 0.094(2) 0.0455(15) 0.0014(15) 0.0091(14) -0.0115(18)
C22 0.0637(16) 0.0609(16) 0.0490(14) 0.0023(12) 0.0023(12) -0.0109(13)
C25 0.0659(17) 0.0615(16) 0.0495(14) -0.0068(12) 0.0067(12) 0.0133(13)
Cl2 0.0718(4) 0.0589(4) 0.0503(4) 0.0016(3) 0.0058(3) -0.0082(3)
O2 0.144(3) 0.079(2) 0.221(5) 0.052(2) 0.060(3) 0.009(2)
O3 0.131(3) 0.134(3) 0.109(2) 0.026(2) 0.059(2) -0.008(2)
O4 0.089(2) 0.146(3) 0.107(2) 0.037(2) -0.0083(17) 0.001(2)
O5 0.135(3) 0.260(6) 0.140(4) -0.134(4) -0.033(3) 0.048(4)

loop_
_atom_type_symbol
_atom_type_description
_atom_type_scat_dispersion_real
_atom_type_scat_dispersion_imag
_atom_type_scat_source
C C 0.0181 0.0091 'International Tables Vol C Tables 4.2.6.8 and 6.1.1.4'
H H 0.0000 0.0000 'International Tables Vol C Tables 4.2.6.8 and 6.1.1.4'
N N 0.0311 0.0180 'International Tables Vol C Tables 4.2.6.8 and 6.1.1.4'
O O 0.0492 0.0322 'International Tables Vol C Tables 4.2.6.8 and 6.1.1.4'
Cl Cl 0.3639 0.7018 'International Tables Vol C Tables 4.2.6.8 and 6.1.1.4'
Ru Ru 0.0552 3.2960 'International Tables Vol C Tables 4.2.6.8 and 6.1.1.4'

loop_
_geom_angle_atom_site_label_1
_geom_angle_atom_site_label_2
_geom_angle_atom_site_label_3
_geom_angle
N1 Ru1 N7 99.24(9)
N1 Ru1 N2 95.11(9)
N7 Ru1 N2 86.02(10)
N1 Ru1 N4 175.03(9)
N7 Ru1 N4 85.73(9)
N2 Ru1 N4 85.16(9)
N1 Ru1 O1 80.14(8)
N7 Ru1 O1 178.61(9)
N2 Ru1 O1 95.26(9)
N4 Ru1 O1 94.89(8)
N1 Ru1 Cl1 87.25(7)
N7 Ru1 Cl1 91.94(7)
N2 Ru1 Cl1 177.10(6)
N4 Ru1 Cl1 92.64(7)
O1 Ru1 Cl1 86.80(6)
C17 O1 Ru1 109.78(16)
C7 N1 C6 120.3(2)
C7 N1 Ru1 113.02(18)
C6 N1 Ru1 126.01(16)
C21 N3 N2 111.6(3)
C21 N3 C25 129.2(3)
N2 N3 C25 119.1(2)
C19 N2 N3 105.1(2)
C19 N2 Ru1 136.7(2)
N3 N2 Ru1 118.01(17)
C26 N6 N7 111.2(3)
C26 N6 C25 129.0(3)
N7 N6 C25 119.7(2)
C28 N7 N6 105.6(2)
C28 N7 Ru1 136.7(2)
N6 N7 Ru1 117.53(18)
C24 N5 N4 111.0(3)
C24 N5 C25 130.3(3)
N4 N5 C25 118.7(2)
C22 N4 N5 105.2(2)
C22 N4 Ru1 136.8(2)
N5 N4 Ru1 118.01(17)
N1 C7 C8 137.2(3)
N1 C7 C17 114.5(2)
C8 C7 C17 108.1(2)
O1 C17 C16 132.0(2)
O1 C17 C7 120.0(2)
C16 C17 C7 107.7(2)
C15 C16 C18 120.1(2)
C15 C16 C17 134.5(3)
C18 C16 C17 105.4(2)
C16 C15 C14 117.2(3)
C16 C15 H15 121.4
C14 C15 H15 121.4
C13 C14 C15 122.7(3)
C13 C14 H14 118.7
C15 C14 H14 118.7
C14 C13 C12 121.2(3)
C14 C13 H13 119.4
C12 C13 H13 119.4
C13 C12 C18 116.1(3)
C13 C12 C11 127.6(3)
C18 C12 C11 116.3(3)
C10 C11 C12 120.3(3)
C10 C11 H11 119.8
C12 C11 H11 119.8
C11 C10 C9 122.9(3)
C11 C10 H10 118.6
C9 C10 H10 118.6
C8 C9 C10 118.6(3)
C8 C9 H9 120.7
C10 C9 H9 120.7
C9 C8 C18 118.6(2)
C9 C8 C7 136.7(3)
C18 C8 C7 104.6(2)
C12 C18 C16 122.6(3)
C12 C18 C8 123.3(3)
C16 C18 C8 114.1(2)
C5 C6 C1 120.3(3)
C5 C6 N1 119.6(2)
C1 C6 N1 120.0(2)
C6 C1 C2 118.8(3)
C6 C1 H1 120.6
C2 C1 H1 120.6
C3 C2 C1 121.3(3)
C3 C2 H2 119.4
C1 C2 H2 119.4
C2 C3 C4 119.9(3)
C2 C3 H3 120.1
C4 C3 H3 120.1
C3 C4 C5 120.3(3)
C3 C4 H4 119.9
C5 C4 H4 119.9
C6 C5 C4 119.4(3)
C6 C5 H5 120.3
C4 C5 H5 120.3
N3 C21 C20 105.9(3)
N3 C21 H21 127.0
C20 C21 H21 127.0
C21 C20 C19 106.9(3)
C21 C20 H20 126.5
C19 C20 H20 126.5
N2 C19 C20 110.4(3)
N2 C19 H19 124.8
C20 C19 H19 124.8
N6 C26 C27 106.4(3)
N6 C26 H26 126.8
C27 C26 H26 126.8
C26 C27 C28 106.6(3)
C26 C27 H27 126.7
C28 C27 H27 126.7
N7 C28 C27 110.1(3)
N7 C28 H28 125.0
C27 C28 H28 125.0
C23 C24 N5 107.0(3)
C23 C24 H24 126.5
N5 C24 H24 126.5
C24 C23 C22 106.3(3)
C24 C23 H23 126.8
C22 C23 H23 126.8
N4 C22 C23 110.5(3)
N4 C22 H22 124.7
C23 C22 H22 124.7
N6 C25 N3 110.1(2)
N6 C25 N5 110.3(2)
N3 C25 N5 110.2(2)
N6 C25 H25 108.8
N3 C25 H25 108.8
N5 C25 H25 108.8
O5 Cl2 O3 111.5(3)
O5 Cl2 O2 109.1(4)
O3 Cl2 O2 110.4(2)
O5 Cl2 O4 108.0(3)
O3 Cl2 O4 109.9(2)
O2 Cl2 O4 107.8(3)

loop_
_geom_bond_atom_site_label_1
_geom_bond_atom_site_label_2
_geom_bond_distance
Ru1 N1 2.020(2)
Ru1 N7 2.042(2)
Ru1 N2 2.057(2)
Ru1 N4 2.068(2)
Ru1 O1 2.0818(19)
Ru1 Cl1 2.3690(7)
O1 C17 1.249(3)
N1 C7 1.303(3)
N1 C6 1.443(3)
N3 C21 1.356(4)
N3 N2 1.363(3)
N3 C25 1.444(4)
N2 C19 1.328(4)
N6 C26 1.347(4)
N6 N7 1.375(3)
N6 C25 1.435(4)
N7 C28 1.320(4)
N5 C24 1.353(4)
N5 N4 1.365(3)
N5 C25 1.448(4)
N4 C22 1.318(4)
C7 C8 1.462(4)
C7 C17 1.474(4)
C17 C16 1.458(4)
C16 C15 1.379(4)
C16 C18 1.407(4)
C15 C14 1.416(4)
C15 H15 0.9500
C14 C13 1.363(5)
C14 H14 0.9500
C13 C12 1.406(4)
C13 H13 0.9500
C12 C18 1.406(4)
C12 C11 1.409(4)
C11 C10 1.366(5)
C11 H11 0.9500
C10 C9 1.418(4)
C10 H10 0.9500
C9 C8 1.364(4)
C9 H9 0.9500
C8 C18 1.421(4)
C6 C5 1.368(4)
C6 C1 1.375(4)
C1 C2 1.387(5)
C1 H1 0.9500
C2 C3 1.344(5)
C2 H2 0.9500
C3 C4 1.366(5)
C3 H3 0.9500
C4 C5 1.389(4)
C4 H4 0.9500
C5 H5 0.9500
C21 C20 1.360(5)
C21 H21 0.9500
C20 C19 1.389(5)
C20 H20 0.9500
C19 H19 0.9500
C26 C27 1.366(6)
C26 H26 0.9500
C27 C28 1.401(5)
C27 H27 0.9500
C28 H28 0.9500
C24 C23 1.342(5)
C24 H24 0.9500
C23 C22 1.399(5)
C23 H23 0.9500
C22 H22 0.9500
C25 H25 1.0000
Cl2 O5 1.368(3)
Cl2 O3 1.389(3)
Cl2 O2 1.390(3)
Cl2 O4 1.426(3)

loop_
_geom_torsion_atom_site_label_1
_geom_torsion_atom_site_label_2
_geom_torsion_atom_site_label_3
_geom_torsion_atom_site_label_4
_geom_torsion
N1 Ru1 O1 C17 13.81(18)
N7 Ru1 O1 C17 -50(3)
N2 Ru1 O1 C17 108.09(19)
N4 Ru1 O1 C17 -166.34(19)
Cl1 Ru1 O1 C17 -73.96(18)
N7 Ru1 N1 C7 165.8(2)
N2 Ru1 N1 C7 -107.4(2)
N4 Ru1 N1 C7 -14.6(11)
O1 Ru1 N1 C7 -13.0(2)
Cl1 Ru1 N1 C7 74.3(2)
N7 Ru1 N1 C6 -4.6(2)
N2 Ru1 N1 C6 82.2(2)
N4 Ru1 N1 C6 175.0(9)
O1 Ru1 N1 C6 176.6(2)
Cl1 Ru1 N1 C6 -96.1(2)
C21 N3 N2 C19 -0.4(4)
C25 N3 N2 C19 -177.4(3)
C21 N3 N2 Ru1 175.2(2)
C25 N3 N2 Ru1 -1.8(3)
N1 Ru1 N2 C19 33.0(3)
N7 Ru1 N2 C19 132.0(3)
N4 Ru1 N2 C19 -142.0(3)
O1 Ru1 N2 C19 -47.5(3)
Cl1 Ru1 N2 C19 177.4(12)
N1 Ru1 N2 N3 -140.8(2)
N7 Ru1 N2 N3 -41.9(2)
N4 Ru1 N2 N3 44.2(2)
O1 Ru1 N2 N3 138.7(2)
Cl1 Ru1 N2 N3 3.5(16)
C26 N6 N7 C28 0.0(3)
C25 N6 N7 C28 -177.9(3)
C26 N6 N7 Ru1 177.1(2)
C25 N6 N7 Ru1 -0.9(3)
N1 Ru1 N7 C28 -46.6(3)
N2 Ru1 N7 C28 -141.1(3)
N4 Ru1 N7 C28 133.5(3)
O1 Ru1 N7 C28 17(3)
Cl1 Ru1 N7 C28 41.0(3)
N1 Ru1 N7 N6 137.56(19)
N2 Ru1 N7 N6 43.02(19)
N4 Ru1 N7 N6 -42.4(2)
O1 Ru1 N7 N6 -159(3)
Cl1 Ru1 N7 N6 -134.91(19)
C24 N5 N4 C22 0.5(3)
C25 N5 N4 C22 178.7(3)
C24 N5 N4 Ru1 -179.2(2)
C25 N5 N4 Ru1 -1.0(3)
N1 Ru1 N4 C22 44.4(11)
N7 Ru1 N4 C22 -136.0(3)
N2 Ru1 N4 C22 137.7(3)
O1 Ru1 N4 C22 42.8(3)
Cl1 Ru1 N4 C22 -44.2(3)
N1 Ru1 N4 N5 -136.0(9)
N7 Ru1 N4 N5 43.6(2)
N2 Ru1 N4 N5 -42.8(2)
O1 Ru1 N4 N5 -137.64(19)
Cl1 Ru1 N4 N5 135.36(19)
C6 N1 C7 C8 -5.8(5)
Ru1 N1 C7 C8 -176.8(3)
C6 N1 C7 C17 -178.8(2)
Ru1 N1 C7 C17 10.2(3)
Ru1 O1 C17 C16 173.0(2)
Ru1 O1 C17 C7 -12.9(3)
N1 C7 C17 O1 2.4(4)
C8 C7 C17 O1 -172.6(2)
N1 C7 C17 C16 177.7(2)
C8 C7 C17 C16 2.7(3)
O1 C17 C16 C15 -8.4(5)
C7 C17 C16 C15 177.0(3)
O1 C17 C16 C18 171.8(3)
C7 C17 C16 C18 -2.8(3)
C18 C16 C15 C14 -1.2(4)
C17 C16 C15 C14 179.1(3)
C16 C15 C14 C13 -0.8(5)
C15 C14 C13 C12 1.4(5)
C14 C13 C12 C18 -0.1(5)
C14 C13 C12 C11 -179.8(3)
C13 C12 C11 C10 -179.6(4)
C18 C12 C11 C10 0.6(5)
C12 C11 C10 C9 0.2(6)
C11 C10 C9 C8 -0.2(6)
C10 C9 C8 C18 -0.7(5)
C10 C9 C8 C7 -177.3(3)
N1 C7 C8 C9 2.1(6)
C17 C7 C8 C9 175.4(4)
N1 C7 C8 C18 -174.9(3)
C17 C7 C8 C18 -1.6(3)
C13 C12 C18 C16 -2.0(4)
C11 C12 C18 C16 177.8(3)
C13 C12 C18 C8 178.6(3)
C11 C12 C18 C8 -1.6(4)
C15 C16 C18 C12 2.6(4)
C17 C16 C18 C12 -177.6(3)
C15 C16 C18 C8 -177.9(3)
C17 C16 C18 C8 1.9(3)
C9 C8 C18 C12 1.6(4)
C7 C8 C18 C12 179.2(3)
C9 C8 C18 C16 -177.8(3)
C7 C8 C18 C16 -0.2(3)
C7 N1 C6 C5 -67.2(4)
Ru1 N1 C6 C5 102.6(3)
C7 N1 C6 C1 116.4(3)
Ru1 N1 C6 C1 -73.8(3)
C5 C6 C1 C2 1.8(5)
N1 C6 C1 C2 178.2(3)
C6 C1 C2 C3 -1.6(6)
C1 C2 C3 C4 0.1(6)
C2 C3 C4 C5 1.0(5)
C1 C6 C5 C4 -0.7(5)
N1 C6 C5 C4 -177.1(3)
C3 C4 C5 C6 -0.8(5)
N2 N3 C21 C20 0.6(4)
C25 N3 C21 C20 177.2(3)
N3 C21 C20 C19 -0.5(5)
N3 N2 C19 C20 0.1(4)
Ru1 N2 C19 C20 -174.3(3)
C21 C20 C19 N2 0.3(5)
N7 N6 C26 C27 0.2(4)
C25 N6 C26 C27 177.9(3)
N6 C26 C27 C28 -0.3(4)
N6 N7 C28 C27 -0.2(4)
Ru1 N7 C28 C27 -176.4(2)
C26 C27 C28 N7 0.3(4)
N4 N5 C24 C23 -0.4(4)
C25 N5 C24 C23 -178.4(3)
N5 C24 C23 C22 0.2(4)
N5 N4 C22 C23 -0.4(3)
Ru1 N4 C22 C23 179.2(2)
C24 C23 C22 N4 0.1(4)
C26 N6 C25 N3 122.3(3)
N7 N6 C25 N3 -60.1(3)
C26 N6 C25 N5 -115.9(3)
N7 N6 C25 N5 61.6(3)
C21 N3 C25 N6 -114.8(4)
N2 N3 C25 N6 61.5(3)
C21 N3 C25 N5 123.3(4)
N2 N3 C25 N5 -60.3(3)
C24 N5 C25 N6 117.8(3)
N4 N5 C25 N6 -60.0(3)
C24 N5 C25 N3 -120.4(3)
N4 N5 C25 N3 61.7(3)
